data_7001538
loop_
_publ_author_name
'Prescimone, Alessandro'
'Milios, Constantinos J.'
'Sanchez-Benitez, Javier'
'Kamenev, Konstantin V.'
'Loose, Claudia'
'Kortus, Jens'
'Moggach, Stephen'
'Murrie, Mark'
'Warren, John E.'
'Lennie, Alistair R.'
'Parsons, Simon'
'Brechin, Euan K.'

_publ_section_title
;
 High pressure induced spin changes and magneto-structural correlations
 in hexametallic SMMs
;
_journal_issue 25
_journal_name_full 'Dalton Transactions'
_journal_page_first 4858
_journal_page_last 4867
_journal_paper_doi 10.1039/b902485a
_journal_year 2009
_chemical_compound_source 'Synthesis by L. Jones'
_chemical_formula_moiety '[Mn6O2 (EthSal)6 (EtOH)4 (NaphtCOO)2 (H2O)2]'
_chemical_formula_sum 'C84 H96 Mn6 N6 O24'
_chemical_formula_weight 1903.28
_space_group_IT_number 14
_symmetry_cell_setting monoclinic
_symmetry_space_group_name_Hall '-P 2ybc'
_symmetry_space_group_name_H-M 'P 1 21/c 1'
_atom_sites_solution_hydrogens geom
_atom_sites_solution_primary 'From ambient pressure structure'
_audit_creation_date 09-02-02
_audit_creation_method CRYSTALS_ver_12.86
_cell_angle_alpha 90
_cell_angle_beta 112.994(10)
_cell_angle_gamma 90
_cell_formula_units_Z 2
_cell_length_a 16.009(2)
_cell_length_b 19.7972(15)
_cell_length_c 14.6045(17)
_cell_measurement_reflns_used 4613
_cell_measurement_temperature 300
_cell_measurement_theta_max 17
_cell_measurement_theta_min 2
_cell_volume 4260.9(9)
_computing_cell_refinement 'Apex2 (Bruker AXS, 2006)'
_computing_data_collection 'Apex2 (Bruker AXS, 2006)'
_computing_data_reduction 'Apex2 (Bruker AXS, 2006)'
_computing_molecular_graphics 'CAMERON (Watkin et al., 1996)'
_computing_publication_material 'CRYSTALS (Betteridge et al., 2003)'
_computing_structure_refinement 'CRYSTALS (Betteridge et al., 2003)'
_computing_structure_solution 'SHELXS 86 (Sheldrick, 1986)'
_diffrn_ambient_pressure 150000
_diffrn_ambient_temperature 300
_diffrn_measured_fraction_theta_full 0.475
_diffrn_measured_fraction_theta_max 0.431
_diffrn_measurement_device 'Bruker SMART APEX-II on Station 9.8, SRS'
_diffrn_measurement_device_type Area
_diffrn_measurement_method \w
_diffrn_radiation_monochromator silicon
_diffrn_radiation_type Synchrotron
_diffrn_radiation_wavelength 0.47670
_diffrn_reflns_av_R_equivalents 0.086
_diffrn_reflns_limit_h_max 19
_diffrn_reflns_limit_h_min -18
_diffrn_reflns_limit_k_max 24
_diffrn_reflns_limit_k_min -24
_diffrn_reflns_limit_l_max 17
_diffrn_reflns_limit_l_min -17
_diffrn_reflns_number 20999
_diffrn_reflns_theta_full 12.979
_diffrn_reflns_theta_max 17.305
_diffrn_reflns_theta_min 1.714
_diffrn_standards_number 0
_exptl_absorpt_coefficient_mu 0.941
_exptl_absorpt_correction_T_max 0.93
_exptl_absorpt_correction_T_min 0.62
_exptl_absorpt_correction_type multi-scan
_exptl_absorpt_process_details 'SADABS (Siemens, 1996)'
_exptl_crystal_colour brown
_exptl_crystal_density_diffrn 1.483
_exptl_crystal_density_method 'not measured'
_exptl_crystal_description plate
_exptl_crystal_F_000 1968
_exptl_crystal_size_max 0.13
_exptl_crystal_size_mid 0.09
_exptl_crystal_size_min 0.08
_refine_diff_density_max 0.34
_refine_diff_density_min -0.36
_refine_ls_extinction_method None
_refine_ls_goodness_of_fit_ref 0.9895
_refine_ls_hydrogen_treatment noref
_refine_ls_matrix_type full
_refine_ls_number_parameters 539
_refine_ls_number_reflns 3320
_refine_ls_number_restraints 789
_refine_ls_R_factor_all 0.0703
_refine_ls_R_factor_gt 0.0495
_refine_ls_shift/su_max 0.006801
_refine_ls_structure_factor_coef Fsqd
_refine_ls_weighting_details
;
Method=
SQRT(W) = 1/(Data with the key SIGMA(/FO/) in list 6)
;
_refine_ls_weighting_scheme sigma
_refine_ls_wR_factor_all 0.0625
_refine_ls_wR_factor_gt 0.0603
_refine_ls_wR_factor_ref 0.0625
_reflns_limit_h_max 7
_reflns_limit_h_min -19
_reflns_limit_k_max 24
_reflns_limit_k_min 0
_reflns_limit_l_max 17
_reflns_limit_l_min 0
_reflns_number_gt 2634
_reflns_number_total 3738
_reflns_threshold_expression I>2.0\s(I)
_cod_data_source_file b902485a.txt
_cod_data_source_block mneb01
_cod_depositor_comments
;
The following automatic conversions were performed:
'_symmetry_cell_setting' value 'Monoclinic' changed to 'monoclinic'
according to '/home/saulius/struct/CIF-dictionaries/cif_core.dic'
dictionary named 'cif_core.dic' version 2.4.1 from 2010-06-29.

Automatic conversion script
Id: cif_fix_enum 1527 2010-12-29 10:47:43Z saulius 
;
_cod_original_sg_symbol_H-M 'P 1 21/c 1 '
_cod_database_code 7001538

loop_
_symmetry_equiv_pos_as_xyz
x,y,z
-x,-y,-z
-x,y+1/2,-z+1/2
x,-y+1/2,z+1/2

loop_
_atom_site_label
_atom_site_type_symbol
_atom_site_fract_x
_atom_site_fract_y
_atom_site_fract_z
_atom_site_U_iso_or_equiv
_atom_site_occupancy
_atom_site_adp_type
_atom_site_refinement_flags_posn
_atom_site_refinement_flags_adp
_atom_site_refinement_flags_occupancy
_atom_site_disorder_assembly
_atom_site_disorder_group
_oxford_atom_site_special_shape
_atom_site_attached_hydrogens
Mn1 Mn 0.07657(10) 0.53767(2) 0.46679(11) 0.0320 1.0000 Uani . . . . . . .
Mn2 Mn 0.17038(9) 0.47287(2) 0.69157(9) 0.0342 1.0000 Uani . . . . . . .
Mn3 Mn 0.17095(9) 0.63488(2) 0.65850(10) 0.0354 1.0000 Uani . . . . . . .
O1 O 0.1443(4) 0.54748(9) 0.6039(4) 0.0333 1.0000 Uani . U . . . . .
O11 O -0.0122(4) 0.53254(11) 0.3322(4) 0.0351 1.0000 Uani D U . . . . .
C11 C 0.0050(4) 0.56875(14) 0.2628(4) 0.0347 1.0000 Uani D U . . . . .
C21 C -0.0129(5) 0.53825(15) 0.1704(5) 0.0454 1.0000 Uani D U . . . . .
C31 C 0.0026(5) 0.5730(2) 0.0968(5) 0.0595 1.0000 Uani D U . . . . .
C41 C 0.0317(6) 0.6394(2) 0.1125(6) 0.0666 1.0000 Uani D U . . . . .
C51 C 0.0443(7) 0.6700(2) 0.1987(7) 0.0600 1.0000 Uani D U . . . . .
C61 C 0.0332(6) 0.63640(18) 0.2771(6) 0.0417 1.0000 Uani D U . . . . .
C71 C 0.0522(6) 0.67258(17) 0.3707(6) 0.0471 1.0000 Uani D U . . . . .
N81 N 0.0748(5) 0.63840(14) 0.4534(5) 0.0364 1.0000 Uani D U . . . . .
O91 O 0.0894(4) 0.67532(11) 0.5384(4) 0.0401 1.0000 Uani D U . . . . .
C101 C 0.0253(8) 0.7479(3) 0.3711(10) 0.0412(15) 0.5000 Uiso D U . . 1 . .
C111 C 0.1087(9) 0.7919(3) 0.4140(10) 0.0413(16) 0.5000 Uiso D U . . 1 . .
O12 O 0.1908(3) 0.39601(10) 0.7701(4) 0.0380 1.0000 Uani D U . . . . .
C12 C 0.2291(4) 0.34004(16) 0.7515(3) 0.0354 1.0000 Uani D U . . . . .
C22 C 0.2839(4) 0.30126(18) 0.8327(4) 0.0521 1.0000 Uani D U . . . . .
C32 C 0.3281(5) 0.2446(2) 0.8184(5) 0.0645 1.0000 Uani D U . . . . .
C42 C 0.3175(6) 0.2262(2) 0.7247(7) 0.0689 1.0000 Uani D U . . . . .
C52 C 0.2640(8) 0.2619(2) 0.6451(8) 0.0593 1.0000 Uani D U . . . . .
C62 C 0.2172(7) 0.31952(17) 0.6565(7) 0.0408 1.0000 Uani D U . . . . .
C72 C 0.1526(6) 0.35193(17) 0.5644(7) 0.0361 1.0000 Uani D U . . . . .
N82 N 0.1258(5) 0.41491(15) 0.5715(5) 0.0331 1.0000 Uani D U . . . . .
O92 O 0.0555(4) 0.44210(12) 0.4855(5) 0.0385 1.0000 Uani D U . . . . .
C102 C 0.1184(6) 0.31811(19) 0.4637(7) 0.0524 1.0000 Uani D U . . . . .
C112 C 0.1725(7) 0.3431(2) 0.4050(8) 0.0693 1.0000 Uani D U . . . . .
O13 O 0.1952(4) 0.71854(11) 0.7208(4) 0.0408 1.0000 Uani D U . . . . .
C13 C 0.2767(4) 0.73582(15) 0.7862(4) 0.0390 1.0000 Uani D U . . . . .
C23 C 0.3027(4) 0.80425(16) 0.7893(4) 0.0482 1.0000 Uani D U . . . . .
C33 C 0.3880(5) 0.82481(17) 0.8531(5) 0.0604 1.0000 Uani D U . . . . .
C43 C 0.4471(5) 0.7795(2) 0.9126(5) 0.0630 1.0000 Uani D U . . . . .
C53 C 0.4217(8) 0.7135(2) 0.9158(9) 0.0554 1.0000 Uani D U . . . . .
C63 C 0.3367(7) 0.6904(2) 0.8545(8) 0.0411 1.0000 Uani D U . . . . .
C73 C 0.3097(7) 0.6199(2) 0.8654(8) 0.0409 1.0000 Uani D U . . . . .
N83 N 0.2415(6) 0.59374(15) 0.7893(6) 0.0355 1.0000 Uani D U . . . . .
O93 O 0.2100(4) 0.53109(10) 0.8060(4) 0.0382 1.0000 Uani D U . . . . .
C103 C 0.3491(7) 0.5836(2) 0.9593(8) 0.0595 1.0000 Uani D U . . . . .
C113 C 0.3068(8) 0.6031(2) 1.0307(8) 0.0772 1.0000 Uani D U . . . . .
O14 O 0.3200(6) 0.53014(17) 0.5296(5) 0.0453 1.0000 Uani . U . . . . .
O24 O 0.1805(4) 0.52090(13) 0.4143(5) 0.0479 1.0000 Uani . U . . . . .
C14 C 0.2678(9) 0.5156(2) 0.4472(9) 0.0370 1.0000 Uani . U . . . . .
C24 C 0.3010(7) 0.4908(2) 0.3687(8) 0.0376 1.0000 Uani . U . . . . .
C34 C 0.3951(7) 0.4757(2) 0.4038(7) 0.0472 1.0000 Uani . U . . . . .
C44 C 0.4313(8) 0.4550(2) 0.3368(8) 0.0442 1.0000 Uani . U . . . . .
C54 C 0.3765(8) 0.44736(19) 0.2358(8) 0.0390 1.0000 Uani . U . . . . .
C64 C 0.4132(8) 0.4249(2) 0.1665(7) 0.0461 1.0000 Uani . U . . . . .
C74 C 0.3565(9) 0.4166(3) 0.0710(9) 0.0540 1.0000 Uani . U . . . . .
C84 C 0.2633(8) 0.4283(2) 0.0351(9) 0.0655 1.0000 Uani . U . . . . .
C94 C 0.2301(10) 0.4502(3) 0.1058(9) 0.0631 1.0000 Uani . U . . . . .
C104 C 0.2837(9) 0.4605(2) 0.2041(9) 0.0472 1.0000 Uani . U . . . . .
C114 C 0.2489(8) 0.4834(2) 0.2747(8) 0.0441 1.0000 Uani . U . . . . .
O15 O 0.3076(5) 0.46712(18) 0.6896(6) 0.0478 1.0000 Uani . U . . . . .
C25 C 0.3925(10) 0.4520(3) 0.7653(12) 0.0684 1.0000 Uani . U . . . . .
C35 C 0.4442(9) 0.4047(3) 0.7341(11) 0.1165 1.0000 Uani . U . . . . .
O16 O 0.2898(4) 0.63971(10) 0.6187(4) 0.0429 1.0000 Uani . U . . . . .
C26 C 0.3231(7) 0.6990(2) 0.5861(8) 0.0518 1.0000 Uani . U . . . . .
C36 C 0.4225(8) 0.7099(2) 0.6478(9) 0.0654 1.0000 Uani . U . . . . .
O17 O 0.0501(4) 0.61539(13) 0.7132(5) 0.0551 1.0000 Uani . U . . . . .
C121 C 0.0699(9) 0.7469(3) 0.3756(12) 0.057(2) 0.5000 Uiso D U . . 2 . .
C131 C -0.0210(11) 0.7771(4) 0.3558(13) 0.060(2) 0.5000 Uiso D U . . 2 . .
H16 H 0.2996 0.6048 0.5905 0.0679 1.0000 Uiso . . . . . . .
H15 H 0.3116 0.4869 0.6400 0.0720 1.0000 Uiso . . . . . . .
H172 H 0.0374 0.6450 0.7479 0.0809 1.0000 Uiso . . . . . . .
H173 H 0.0199 0.5788 0.6979 0.0809 1.0000 Uiso . . . . . . .
H211 H -0.0365 0.4935 0.1582 0.0530 1.0000 Uiso . . . . . . .
H311 H -0.0062 0.5516 0.0359 0.0712 1.0000 Uiso . . . . . . .
H411 H 0.0436 0.6631 0.0626 0.0808 1.0000 Uiso . . . . . . .
H511 H 0.0601 0.7167 0.2061 0.0697 1.0000 Uiso . . . . . . .
H1011 H -0.0094 0.7525 0.4108 0.0498 0.5000 Uiso . . . . 1 . .
H1012 H -0.0098 0.7617 0.3051 0.0498 0.5000 Uiso . . . . 1 . .
H1111 H 0.0913 0.8376 0.4136 0.0496 0.5000 Uiso . . . . 1 . .
H1112 H 0.1444 0.7781 0.4801 0.0496 0.5000 Uiso . . . . 1 . .
H1113 H 0.1440 0.7873 0.3745 0.0496 0.5000 Uiso . . . . 1 . .
H1211 H 0.1124 0.7591 0.4405 0.0673 0.5000 Uiso . . . . 2 . .
H1212 H 0.0927 0.7601 0.3277 0.0673 0.5000 Uiso . . . . 2 . .
H1311 H -0.0162 0.8248 0.3573 0.0713 0.5000 Uiso . . . . 2 . .
H1312 H -0.0424 0.7621 0.4040 0.0713 0.5000 Uiso . . . . 2 . .
H1313 H -0.0621 0.7631 0.2913 0.0713 0.5000 Uiso . . . . 2 . .
H221 H 0.2915 0.3139 0.8988 0.0601 1.0000 Uiso . . . . . . .
H321 H 0.3662 0.2187 0.8743 0.0700 1.0000 Uiso . . . . . . .
H421 H 0.3494 0.1879 0.7159 0.0759 1.0000 Uiso . . . . . . .
H521 H 0.2560 0.2481 0.5791 0.0661 1.0000 Uiso . . . . . . .
H1021 H 0.0559 0.3287 0.4288 0.0605 1.0000 Uiso . . . . . . .
H1022 H 0.1254 0.2707 0.4722 0.0605 1.0000 Uiso . . . . . . .
H1121 H 0.1494 0.3215 0.3410 0.0826 1.0000 Uiso . . . . . . .
H1122 H 0.1643 0.3905 0.3954 0.0826 1.0000 Uiso . . . . . . .
H1123 H 0.2338 0.3326 0.4388 0.0826 1.0000 Uiso . . . . . . .
H231 H 0.2603 0.8362 0.7471 0.0578 1.0000 Uiso . . . . . . .
H331 H 0.4051 0.8708 0.8541 0.0719 1.0000 Uiso . . . . . . .
H431 H 0.5072 0.7931 0.9542 0.0720 1.0000 Uiso . . . . . . .
H531 H 0.4629 0.6829 0.9602 0.0644 1.0000 Uiso . . . . . . .
H1031 H 0.4123 0.5928 0.9881 0.0649 1.0000 Uiso . . . . . . .
H1032 H 0.3402 0.5364 0.9456 0.0649 1.0000 Uiso . . . . . . .
H1131 H 0.3351 0.5779 1.0908 0.0850 1.0000 Uiso . . . . . . .
H1132 H 0.3163 0.6499 1.0451 0.0850 1.0000 Uiso . . . . . . .
H1133 H 0.2441 0.5934 1.0027 0.0850 1.0000 Uiso . . . . . . .
H261 H 0.2886 0.7370 0.5908 0.0593 1.0000 Uiso . . . . . . .
H262 H 0.3138 0.6927 0.5177 0.0593 1.0000 Uiso . . . . . . .
H361 H 0.4434 0.7488 0.6257 0.0704 1.0000 Uiso . . . . . . .
H362 H 0.4312 0.7157 0.7160 0.0704 1.0000 Uiso . . . . . . .
H363 H 0.4564 0.6715 0.6429 0.0704 1.0000 Uiso . . . . . . .
H351 H 0.4997 0.3963 0.7857 0.1364 1.0000 Uiso . . . . . . .
H352 H 0.4543 0.4239 0.6780 0.1364 1.0000 Uiso . . . . . . .
H353 H 0.4106 0.3639 0.7116 0.1364 1.0000 Uiso . . . . . . .
H251 H 0.4250 0.4924 0.7849 0.0744 1.0000 Uiso . . . . . . .
H252 H 0.3814 0.4324 0.8185 0.0744 1.0000 Uiso . . . . . . .
H341 H 0.4330 0.4801 0.4724 0.0572 1.0000 Uiso . . . . . . .
H441 H 0.4938 0.4452 0.3588 0.0538 1.0000 Uiso . . . . . . .
H1141 H 0.1857 0.4941 0.2526 0.0536 1.0000 Uiso . . . . . . .
H941 H 0.1653 0.4587 0.0825 0.0727 1.0000 Uiso . . . . . . .
H841 H 0.2256 0.4219 -0.0326 0.0769 1.0000 Uiso . . . . . . .
H741 H 0.3793 0.4014 0.0235 0.0662 1.0000 Uiso . . . . . . .
H641 H 0.4771 0.4161 0.1881 0.0586 1.0000 Uiso . . . . . . .

loop_
_atom_site_aniso_label
_atom_site_aniso_U_11
_atom_site_aniso_U_22
_atom_site_aniso_U_33
_atom_site_aniso_U_23
_atom_site_aniso_U_13
_atom_site_aniso_U_12
Mn1 0.039(2) 0.0247(3) 0.0391(19) -0.0010(5) 0.023(2) -0.0010(5)
Mn2 0.0462(19) 0.0220(3) 0.0403(17) -0.0001(4) 0.0232(18) 0.0014(4)
Mn3 0.048(2) 0.0232(3) 0.0399(18) -0.0024(5) 0.0225(19) -0.0013(5)
O1 0.048(3) 0.0219(11) 0.036(3) -0.0004(14) 0.023(3) -0.0008(14)
O11 0.038(3) 0.0350(12) 0.038(3) -0.0001(17) 0.020(2) -0.0020(17)
C11 0.033(5) 0.0394(16) 0.036(4) 0.000(2) 0.018(4) 0.000(2)
C21 0.051(6) 0.047(2) 0.036(4) -0.006(2) 0.015(5) 0.000(3)
C31 0.067(6) 0.077(2) 0.038(5) -0.005(3) 0.024(5) -0.004(3)
C41 0.075(6) 0.087(3) 0.039(4) 0.007(3) 0.024(5) -0.022(4)
C51 0.075(6) 0.062(2) 0.039(4) 0.010(3) 0.018(5) -0.022(3)
C61 0.048(5) 0.0420(16) 0.035(3) 0.002(2) 0.016(4) -0.009(3)
C71 0.067(6) 0.0348(16) 0.035(3) 0.0036(18) 0.015(4) -0.009(2)
N81 0.044(5) 0.0357(14) 0.032(3) 0.0007(15) 0.018(3) -0.0026(18)
O91 0.054(4) 0.0277(11) 0.038(3) -0.0016(17) 0.018(3) 0.0020(19)
O12 0.042(4) 0.0284(11) 0.047(3) 0.0028(17) 0.020(3) 0.0021(16)
C12 0.029(5) 0.0261(16) 0.048(3) 0.002(2) 0.012(3) -0.002(2)
C22 0.056(5) 0.0400(19) 0.054(4) 0.014(3) 0.015(4) 0.007(3)
C32 0.063(6) 0.045(2) 0.066(4) 0.015(3) 0.004(4) 0.019(3)
C42 0.067(6) 0.048(3) 0.075(4) 0.003(3) 0.010(4) 0.026(3)
C52 0.067(6) 0.039(2) 0.059(4) -0.006(3) 0.012(4) 0.018(3)
C62 0.044(5) 0.0242(17) 0.050(3) -0.002(2) 0.014(3) -0.001(2)
C72 0.033(5) 0.0297(16) 0.046(3) -0.005(2) 0.016(3) -0.001(2)
N82 0.035(4) 0.0281(13) 0.041(3) -0.0028(19) 0.021(3) 0.0002(19)
O92 0.046(3) 0.0293(12) 0.042(3) 0.0010(16) 0.019(3) 0.0016(17)
C102 0.062(6) 0.042(2) 0.048(4) -0.011(3) 0.016(4) 0.010(3)
C112 0.069(6) 0.085(3) 0.058(5) -0.022(4) 0.029(5) 0.005(4)
O13 0.048(3) 0.0281(12) 0.046(3) -0.0080(18) 0.018(3) -0.0004(18)
C13 0.046(4) 0.0327(16) 0.045(4) -0.013(2) 0.024(3) -0.005(2)
C23 0.060(4) 0.0370(16) 0.050(5) -0.008(2) 0.024(3) -0.013(2)
C33 0.066(4) 0.052(2) 0.063(5) -0.012(3) 0.025(3) -0.027(2)
C43 0.055(4) 0.069(2) 0.059(5) -0.012(3) 0.014(4) -0.027(3)
C53 0.046(4) 0.060(2) 0.056(5) -0.006(3) 0.015(3) -0.010(3)
C63 0.041(4) 0.0409(16) 0.046(4) -0.008(2) 0.022(3) -0.0064(19)
C73 0.044(5) 0.0378(18) 0.044(3) -0.004(2) 0.020(3) -0.001(2)
N83 0.046(4) 0.0249(14) 0.040(3) -0.0027(19) 0.022(2) 0.0006(19)
O93 0.050(4) 0.0276(10) 0.036(3) 0.0037(17) 0.016(3) -0.0015(17)
C103 0.061(6) 0.047(2) 0.053(4) 0.004(3) 0.003(4) -0.008(3)
C113 0.119(7) 0.068(3) 0.027(5) 0.008(4) 0.009(5) 0.000(4)
O14 0.041(4) 0.0556(18) 0.043(3) -0.005(3) 0.021(3) 0.005(3)
O24 0.038(3) 0.0595(16) 0.053(4) -0.004(2) 0.025(3) 0.003(2)
C14 0.038(3) 0.035(2) 0.043(4) 0.000(3) 0.021(3) 0.001(3)
C24 0.033(4) 0.038(2) 0.046(3) -0.011(3) 0.020(3) -0.011(3)
C34 0.036(3) 0.057(2) 0.050(4) -0.014(3) 0.018(3) -0.003(3)
C44 0.037(4) 0.049(2) 0.050(3) -0.010(3) 0.020(3) -0.004(3)
C54 0.047(3) 0.0325(19) 0.045(3) -0.003(3) 0.026(3) -0.009(3)
C64 0.059(4) 0.042(2) 0.046(4) -0.009(3) 0.030(3) -0.012(3)
C74 0.072(4) 0.055(3) 0.042(4) -0.001(4) 0.029(3) 0.002(4)
C84 0.073(4) 0.079(3) 0.041(4) -0.006(4) 0.019(3) 0.009(4)
C94 0.060(4) 0.085(3) 0.040(3) -0.004(4) 0.014(3) 0.010(4)
C104 0.049(3) 0.054(2) 0.040(3) -0.007(4) 0.019(3) -0.001(3)
C114 0.042(4) 0.051(2) 0.041(3) 0.001(4) 0.019(3) 0.005(3)
O15 0.034(4) 0.0577(19) 0.051(6) 0.006(3) 0.016(5) 0.000(3)
C25 0.032(6) 0.083(4) 0.076(10) 0.018(6) 0.006(6) -0.012(6)
C35 0.053(11) 0.102(4) 0.195(18) 0.037(7) 0.049(14) 0.025(6)
O16 0.051(5) 0.0355(12) 0.052(5) -0.0035(19) 0.030(5) -0.0038(19)
C26 0.055(9) 0.048(2) 0.063(9) 0.004(4) 0.035(9) -0.008(4)
C36 0.057(9) 0.070(3) 0.077(11) -0.006(4) 0.035(10) -0.016(4)
O17 0.045(5) 0.0569(15) 0.062(6) -0.017(2) 0.020(6) -0.005(2)

loop_
_atom_type_symbol
_atom_type_scat_dispersion_real
_atom_type_scat_dispersion_imag
_atom_type_scat_Cromer_Mann_a1
_atom_type_scat_Cromer_Mann_b1
_atom_type_scat_Cromer_Mann_a2
_atom_type_scat_Cromer_Mann_b2
_atom_type_scat_Cromer_Mann_a3
_atom_type_scat_Cromer_Mann_b3
_atom_type_scat_Cromer_Mann_a4
_atom_type_scat_Cromer_Mann_b4
_atom_type_scat_Cromer_Mann_c
_atom_type_scat_source
C 0.0000 0.0010 2.3100 20.8439 1.0200 10.2075 1.5886 0.5687 0.8650 51.6512 0.2156 'International Tables Vol C 4.2.6.8 and 6.1.1.4'
H 0.0000 0.0000 0.4930 10.5109 0.3229 26.1257 0.1402 3.1424 0.0408 57.7998 0.0030 'International Tables Vol C 4.2.6.8 and 6.1.1.4'
N 0.0010 0.0010 12.2126 0.0057 3.1322 9.8933 2.0125 28.9975 1.1663 0.5826 -11.5290 'International Tables Vol C 4.2.6.8 and 6.1.1.4'
O 0.0030 0.0030 3.0485 13.2771 2.2868 5.7011 1.5463 0.3239 0.8670 32.9089 0.2508 'International Tables Vol C 4.2.6.8 and 6.1.1.4'
Mn 0.2220 0.3450 11.2819 5.3409 7.3573 0.3432 3.0193 17.8674 2.2441 83.7543 1.0896 'International Tables Vol C 4.2.6.8 and 6.1.1.4'

loop_
_geom_angle_atom_site_label_1
_geom_angle_site_symmetry_1
_geom_angle_atom_site_label_2
_geom_angle_site_symmetry_2
_geom_angle_atom_site_label_3
_geom_angle_site_symmetry_3
_geom_angle
_geom_angle_publ_flag
O92 2_566 Mn1 . Mn1 2_566 35.97(6) yes
O92 2_566 Mn1 . O1 . 83.4(2) yes
Mn1 2_566 Mn1 . O1 . 85.40(9) yes
O92 2_566 Mn1 . O11 . 85.72(19) yes
Mn1 2_566 Mn1 . O11 . 86.53(12) yes
O1 . Mn1 . O11 . 169.08(16) yes
O92 2_566 Mn1 . N81 . 83.48(12) yes
Mn1 2_566 Mn1 . N81 . 119.44(11) yes
O1 . Mn1 . N81 . 88.9(2) yes
O11 . Mn1 . N81 . 88.6(2) yes
O92 2_566 Mn1 . O92 . 84.56(12) yes
Mn1 2_566 Mn1 . O92 . 48.59(10) yes
O1 . Mn1 . O92 . 90.6(2) yes
O11 . Mn1 . O92 . 89.6(2) yes
N81 . Mn1 . O92 . 168.00(17) yes
O92 2_566 Mn1 . O24 . 175.3(3) yes
Mn1 2_566 Mn1 . O24 . 144.21(8) yes
O1 . Mn1 . O24 . 101.2(2) yes
O11 . Mn1 . O24 . 89.6(2) yes
N81 . Mn1 . O24 . 95.98(12) yes
O92 . Mn1 . O24 . 95.86(12) yes
O11 2_566 Mn2 . O1 . 89.75(17) yes
O11 2_566 Mn2 . O12 . 88.52(15) yes
O1 . Mn2 . O12 . 176.0(2) yes
O11 2_566 Mn2 . N82 . 81.51(19) yes
O1 . Mn2 . N82 . 86.9(2) yes
O12 . Mn2 . N82 . 89.30(18) yes
O11 2_566 Mn2 . O93 . 97.07(16) yes
O1 . Mn2 . O93 . 91.77(17) yes
O12 . Mn2 . O93 . 92.03(17) yes
N82 . Mn2 . O93 . 178.0(2) yes
O11 2_566 Mn2 . O15 . 170.1(2) yes
O1 . Mn2 . O15 . 89.37(18) yes
O12 . Mn2 . O15 . 91.71(18) yes
N82 . Mn2 . O15 . 88.6(3) yes
O93 . Mn2 . O15 . 92.8(2) yes
O1 . Mn3 . O91 . 92.0(2) yes
O1 . Mn3 . O13 . 175.46(14) yes
O91 . Mn3 . O13 . 90.7(2) yes
O1 . Mn3 . N83 . 88.9(2) yes
O91 . Mn3 . N83 . 172.06(16) yes
O13 . Mn3 . N83 . 87.9(2) yes
O1 . Mn3 . O16 . 90.23(12) yes
O91 . Mn3 . O16 . 95.19(17) yes
O13 . Mn3 . O16 . 93.07(14) yes
N83 . Mn3 . O16 . 92.7(2) yes
O1 . Mn3 . O17 . 85.10(11) yes
O91 . Mn3 . O17 . 91.29(19) yes
O13 . Mn3 . O17 . 91.27(13) yes
N83 . Mn3 . O17 . 80.9(2) yes
O16 . Mn3 . O17 . 172.14(15) yes
Mn2 . O1 . Mn3 . 118.5(3) yes
Mn2 . O1 . Mn1 . 121.59(17) yes
Mn3 . O1 . Mn1 . 119.2(2) yes
Mn2 2_566 O11 . Mn1 . 117.56(12) yes
Mn2 2_566 O11 . C11 . 115.1(3) yes
Mn1 . O11 . C11 . 116.8(3) yes
O11 . C11 . C21 . 117.86(9) yes
O11 . C11 . C61 . 122.8(3) yes
C21 . C11 . C61 . 119.2(4) yes
C11 . C21 . C31 . 120.28(9) yes
C11 . C21 . H211 . 119.9 no
C31 . C21 . H211 . 119.8 no
C21 . C31 . C41 . 119.83(9) yes
C21 . C31 . H311 . 120.4 no
C41 . C31 . H311 . 119.8 no
C31 . C41 . C51 . 120.1(3) yes
C31 . C41 . H411 . 120.0 no
C51 . C41 . H411 . 119.8 no
C41 . C51 . C61 . 122.4(4) yes
C41 . C51 . H511 . 118.7 no
C61 . C51 . H511 . 118.9 no
C11 . C61 . C51 . 118.1(6) yes
C11 . C61 . C71 . 122.9(4) yes
C51 . C61 . C71 . 119.1(4) yes
C61 . C71 . N81 . 119.4(3) yes
C61 . C71 . C101 . 121.1(7) yes
N81 . C71 . C101 . 118.1(6) yes
Mn1 . N81 . C71 . 126.5(4) yes
Mn1 . N81 . O91 . 116.7(3) yes
C71 . N81 . O91 . 116.5(3) yes
N81 . O91 . Mn3 . 114.9(3) yes
C71 . C101 . C111 . 110.7(6) yes
C71 . C101 . H1011 . 108.9 no
C111 . C101 . H1011 . 108.9 no
C71 . C101 . H1012 . 109.1 no
C111 . C101 . H1012 . 109.4 no
H1011 . C101 . H1012 . 109.8 no
C101 . C111 . H1111 . 109.8 no
C101 . C111 . H1112 . 109.7 no
H1111 . C111 . H1112 . 109.9 no
C101 . C111 . H1113 . 109.2 no
H1111 . C111 . H1113 . 109.3 no
H1112 . C111 . H1113 . 108.9 no
Mn2 . O12 . C12 . 122.32(16) yes
O12 . C12 . C22 . 117.76(9) yes
O12 . C12 . C62 . 123.3(4) yes
C22 . C12 . C62 . 118.9(4) yes
C12 . C22 . C32 . 120.34(9) yes
C12 . C22 . H221 . 120.2 no
C32 . C22 . H221 . 119.5 no
C22 . C32 . C42 . 119.90(9) yes
C22 . C32 . H321 . 120.0 no
C42 . C32 . H321 . 120.1 no
C32 . C42 . C52 . 121.0(3) yes
C32 . C42 . H421 . 119.1 no
C52 . C42 . H421 . 119.8 no
C42 . C52 . C62 . 120.7(8) yes
C42 . C52 . H521 . 120.5 no
C62 . C52 . H521 . 118.7 no
C52 . C62 . C12 . 119.0(8) yes
C52 . C62 . C72 . 117.1(7) yes
C12 . C62 . C72 . 123.7(4) yes
C62 . C72 . N82 . 117.7(7) yes
C62 . C72 . C102 . 123.4(4) yes
N82 . C72 . C102 . 119.0(8) yes
C72 . N82 . Mn2 . 126.5(7) yes
C72 . N82 . O92 . 116.8(7) yes
Mn2 . N82 . O92 . 116.7(2) yes
N82 . O92 . Mn1 . 111.6(5) yes
N82 . O92 . Mn1 2_566 106.1(2) yes
Mn1 . O92 . Mn1 2_566 95.44(12) yes
C72 . C102 . C112 . 109.6(6) yes
C72 . C102 . H1021 . 109.2 no
C112 . C102 . H1021 . 109.8 no
C72 . C102 . H1022 . 109.4 no
C112 . C102 . H1022 . 109.4 no
H1021 . C102 . H1022 . 109.5 no
C102 . C112 . H1121 . 108.4 no
C102 . C112 . H1122 . 109.1 no
H1121 . C112 . H1122 . 108.5 no
C102 . C112 . H1123 . 110.0 no
H1121 . C112 . H1123 . 109.9 no
H1122 . C112 . H1123 . 110.9 no
Mn3 . O13 . C13 . 122.8(3) yes
O13 . C13 . C23 . 117.71(9) yes
O13 . C13 . C63 . 123.6(5) yes
C23 . C13 . C63 . 118.7(5) yes
C13 . C23 . C33 . 120.39(9) yes
C13 . C23 . H231 . 119.2 no
C33 . C23 . H231 . 120.4 no
C23 . C33 . C43 . 119.98(9) yes
C23 . C33 . H331 . 119.8 no
C43 . C33 . H331 . 120.2 no
C33 . C43 . C53 . 120.9(6) yes
C33 . C43 . H431 . 120.2 no
C53 . C43 . H431 . 119.0 no
C43 . C53 . C63 . 121.4(10) yes
C43 . C53 . H531 . 119.8 no
C63 . C53 . H531 . 118.8 no
C13 . C63 . C53 . 118.4(5) yes
C13 . C63 . C73 . 122.0(9) yes
C53 . C63 . C73 . 119.6(10) yes
C63 . C73 . N83 . 117.1(9) yes
C63 . C73 . C103 . 121.8(9) yes
N83 . C73 . C103 . 120.7(5) yes
C73 . N83 . Mn3 . 128.6(4) yes
C73 . N83 . O93 . 115.9(7) yes
Mn3 . N83 . O93 . 115.2(6) yes
N83 . O93 . Mn2 . 113.6(3) yes
C73 . C103 . C113 . 112.4(6) yes
C73 . C103 . H1031 . 108.5 no
C113 . C103 . H1031 . 109.6 no
C73 . C103 . H1032 . 108.2 no
C113 . C103 . H1032 . 109.1 no
H1031 . C103 . H1032 . 109.1 no
C103 . C113 . H1131 . 108.8 no
C103 . C113 . H1132 . 109.2 no
H1131 . C113 . H1132 . 109.2 no
C103 . C113 . H1133 . 109.7 no
H1131 . C113 . H1133 . 109.6 no
H1132 . C113 . H1133 . 110.3 no
Mn1 . O24 . C14 . 140.2(6) yes
O24 . C14 . O14 . 125.5(5) yes
O24 . C14 . C24 . 113.1(11) yes
O14 . C14 . C24 . 121.4(11) yes
C14 . C24 . C34 . 115.4(11) yes
C14 . C24 . C114 . 124.1(11) yes
C34 . C24 . C114 . 120.5(5) yes
C24 . C34 . C44 . 119.1(10) yes
C24 . C34 . H341 . 120.8 no
C44 . C34 . H341 . 120.0 no
C34 . C44 . C54 . 121.0(10) yes
C34 . C44 . H441 . 120.2 no
C54 . C44 . H441 . 118.8 no
C44 . C54 . C64 . 121.3(11) yes
C44 . C54 . C104 . 118.5(5) yes
C64 . C54 . C104 . 120.2(11) yes
C54 . C64 . C74 . 118.4(11) yes
C54 . C64 . H641 . 120.3 no
C74 . C64 . H641 . 121.3 no
C64 . C74 . C84 . 124.1(6) yes
C64 . C74 . H741 . 120.0 no
C84 . C74 . H741 . 116.0 no
C74 . C84 . C94 . 115.6(12) yes
C74 . C84 . H841 . 121.6 no
C94 . C84 . H841 . 122.8 no
C84 . C94 . C104 . 123.7(13) yes
C84 . C94 . H941 . 117.0 no
C104 . C94 . H941 . 119.2 no
C54 . C104 . C94 . 118.0(5) yes
C54 . C104 . C114 . 119.1(12) yes
C94 . C104 . C114 . 122.9(13) yes
C104 . C114 . C24 . 121.7(11) yes
C104 . C114 . H1141 . 119.2 no
C24 . C114 . H1141 . 119.1 no
Mn2 . O15 . C25 . 131.3(6) yes
Mn2 . O15 . H15 . 113.2 no
C25 . O15 . H15 . 113.3 no
O15 . C25 . C35 . 112.9(13) yes
O15 . C25 . H251 . 108.0 no
C35 . C25 . H251 . 109.5 no
O15 . C25 . H252 . 107.3 no
C35 . C25 . H252 . 108.1 no
H251 . C25 . H252 . 111.1 no
C25 . C35 . H351 . 110.2 no
C25 . C35 . H352 . 108.5 no
H351 . C35 . H352 . 109.5 no
C25 . C35 . H353 . 110.1 no
H351 . C35 . H353 . 111.1 no
H352 . C35 . H353 . 107.4 no
Mn3 . O16 . C26 . 126.2(3) yes
Mn3 . O16 . H16 . 115.8 no
C26 . O16 . H16 . 109.9 no
O16 . C26 . C36 . 111.0(9) yes
O16 . C26 . H261 . 108.7 no
C36 . C26 . H261 . 110.6 no
O16 . C26 . H262 . 108.1 no
C36 . C26 . H262 . 109.8 no
H261 . C26 . H262 . 108.6 no
C26 . C36 . H361 . 110.1 no
C26 . C36 . H362 . 109.2 no
H361 . C36 . H362 . 109.3 no
C26 . C36 . H363 . 109.9 no
H361 . C36 . H363 . 109.7 no
H362 . C36 . H363 . 108.6 no
Mn3 . O17 . H172 . 120.0 no
Mn3 . O17 . H173 . 120.0 no
H172 . O17 . H173 . 120.0 no
C71 . C121 . C131 . 103.5(6) yes
C71 . C121 . H1211 . 110.1 no
C131 . C121 . H1211 . 110.7 no
C71 . C121 . H1212 . 110.9 no
C131 . C121 . H1212 . 112.1 no
H1211 . C121 . H1212 . 109.4 no
C121 . C131 . H1311 . 109.2 no
C121 . C131 . H1312 . 109.9 no
H1311 . C131 . H1312 . 110.3 no
C121 . C131 . H1313 . 108.6 no
H1311 . C131 . H1313 . 109.3 no
H1312 . C131 . H1313 . 109.4 no

loop_
_geom_bond_atom_site_label_1
_geom_bond_site_symmetry_1
_geom_bond_atom_site_label_2
_geom_bond_site_symmetry_2
_geom_bond_distance
_geom_bond_publ_flag
Mn1 . O92 2_566 2.503(3) yes
Mn1 . Mn1 2_566 3.3219(14) yes
Mn1 . O1 . 1.878(6) yes
Mn1 . O11 . 1.926(6) yes
Mn1 . N81 . 2.003(3) yes
Mn1 . O92 . 1.960(3) yes
Mn1 . O24 . 2.113(3) yes
Mn2 . O11 2_566 2.420(5) yes
Mn2 . O1 . 1.892(4) yes
Mn2 . O12 . 1.856(3) yes
Mn2 . N82 . 1.981(6) yes
Mn2 . O93 . 1.922(4) yes
Mn2 . O15 . 2.210(5) yes
Mn3 . O1 . 1.883(3) yes
Mn3 . O91 . 1.906(6) yes
Mn3 . O13 . 1.856(3) yes
Mn3 . N83 . 1.976(8) yes
Mn3 . O16 . 2.199(3) yes
Mn3 . O17 . 2.396(3) yes
O11 . C11 . 1.355(4) yes
C11 . C21 . 1.401(6) yes
C11 . C61 . 1.403(5) yes
C21 . C31 . 1.378(4) yes
C21 . H211 . 0.953 no
C31 . C41 . 1.383(5) yes
C31 . H311 . 0.945 no
C41 . C51 . 1.341(9) yes
C41 . H411 . 0.947 no
C51 . C61 . 1.394(7) yes
C51 . H511 . 0.953 no
C61 . C71 . 1.467(9) yes
C71 . N81 . 1.306(8) yes
C71 . C101 . 1.553(6) yes
N81 . O91 . 1.379(6) yes
C101 . C111 . 1.511(8) yes
C101 . H1011 . 0.950 no
C101 . H1012 . 0.946 no
C111 . H1111 . 0.945 no
C111 . H1112 . 0.950 no
C111 . H1113 . 0.956 no
O12 . C12 . 1.345(3) yes
C12 . C22 . 1.397(6) yes
C12 . C62 . 1.385(8) yes
C22 . C32 . 1.384(4) yes
C22 . H221 . 0.958 no
C32 . C42 . 1.362(6) yes
C32 . H321 . 0.955 no
C42 . C52 . 1.345(14) yes
C42 . H421 . 0.951 no
C52 . C62 . 1.409(6) yes
C52 . H521 . 0.961 no
C62 . C72 . 1.485(14) yes
C72 . N82 . 1.335(4) yes
C72 . C102 . 1.511(11) yes
N82 . O92 . 1.425(11) yes
C102 . C112 . 1.521(5) yes
C102 . H1021 . 0.952 no
C102 . H1022 . 0.948 no
C112 . H1121 . 0.961 no
C112 . H1122 . 0.950 no
C112 . H1123 . 0.934 no
O13 . C13 . 1.326(6) yes
C13 . C23 . 1.413(5) yes
C13 . C63 . 1.406(11) yes
C23 . C33 . 1.380(6) yes
C23 . H231 . 0.957 no
C33 . C43 . 1.346(6) yes
C33 . H331 . 0.950 no
C43 . C53 . 1.375(6) yes
C43 . H431 . 0.955 no
C53 . C63 . 1.382(17) yes
C53 . H531 . 0.942 no
C63 . C73 . 1.489(6) yes
C73 . N83 . 1.322(15) yes
C73 . C103 . 1.454(14) yes
N83 . O93 . 1.395(4) yes
C103 . C113 . 1.500(6) yes
C103 . H1031 . 0.950 no
C103 . H1032 . 0.955 no
C113 . H1131 . 0.956 no
C113 . H1132 . 0.948 no
C113 . H1133 . 0.943 no
O14 . C14 . 1.202(17) yes
O24 . C14 . 1.292(15) yes
C14 . C24 . 1.522(6) yes
C24 . C34 . 1.420(15) yes
C24 . C114 . 1.307(17) yes
C34 . C44 . 1.380(6) yes
C34 . H341 . 0.951 no
C44 . C54 . 1.399(18) yes
C44 . H441 . 0.942 no
C54 . C64 . 1.424(6) yes
C54 . C104 . 1.397(18) yes
C64 . C74 . 1.345(19) yes
C64 . H641 . 0.962 no
C74 . C84 . 1.393(18) yes
C74 . H741 . 0.950 no
C84 . C94 . 1.402(7) yes
C84 . H841 . 0.945 no
C94 . C104 . 1.37(2) yes
C94 . H941 . 0.972 no
C104 . C114 . 1.425(6) yes
C114 . H1141 . 0.958 no
O15 . C25 . 1.410(18) yes
O15 . H15 . 0.849 no
C25 . C35 . 1.437(8) yes
C25 . H251 . 0.935 no
C25 . H252 . 0.946 no
C35 . H351 . 0.928 no
C35 . H352 . 0.972 no
C35 . H353 . 0.953 no
O16 . C26 . 1.444(4) yes
O16 . H16 . 0.850 no
C26 . C36 . 1.507(18) yes
C26 . H261 . 0.950 no
C26 . H262 . 0.960 no
C36 . H361 . 0.944 no
C36 . H362 . 0.958 no
C36 . H363 . 0.953 no
O17 . H172 . 0.850 no
O17 . H173 . 0.850 no
C121 . C131 . 1.493(8) yes
C121 . H1211 . 0.957 no
C121 . H1212 . 0.943 no
C131 . H1311 . 0.946 no
C131 . H1312 . 0.944 no
C131 . H1313 . 0.956 no
